data_4108203
loop_
_publ_author_name
'K. C. Nicolaou'
'T. Robert Wu'
'David Sarlah'
'David M. Shaw'
'Eric Rowcliffe'
'Dennis R. Burton'

_publ_section_title
;
 Total Synthesis, Revised Structure, and Biological Evaluation of
 Biyouyanagin A and Analogues Thereof
;
_journal_name_full 'Journal of the American Chemical Society'
_journal_page_first 11114
_journal_page_last 11121
_journal_paper_doi 10.1021/ja802805c
_journal_volume 130
_journal_year 2008
_chemical_formula_sum 'C23 H20 N2 O9'
_chemical_formula_weight 468.41
_chemical_name_systematic
; 
 ? 
;
_space_group_IT_number 19
_symmetry_cell_setting orthorhombic
_symmetry_space_group_name_Hall 'P 2ac 2ab'
_symmetry_space_group_name_H-M 'P 21 21 21'
_atom_sites_solution_hydrogens geom
_atom_sites_solution_primary direct
_atom_sites_solution_secondary difmap
_audit_creation_method SHELXL-97
_cell_angle_alpha 90.00
_cell_angle_beta 90.00
_cell_angle_gamma 90.00
_cell_formula_units_Z 4
_cell_length_a 7.1676(14)
_cell_length_b 14.586(3)
_cell_length_c 21.276(4)
_cell_measurement_reflns_used 9542
_cell_measurement_temperature 296(2)
_cell_measurement_theta_max 27.88
_cell_measurement_theta_min 2.37
_cell_volume 2224.3(8)
_computing_cell_refinement 'Bruker SAINT+'
_computing_data_collection 'Bruker SMART'
_computing_data_reduction 'Bruker SAINT+'
_computing_molecular_graphics 'Bruker SHELXTL'
_computing_publication_material 'Bruker SHELXTL'
_computing_structure_refinement 'SHELXL-97 (Sheldrick, 1997)'
_computing_structure_solution 'SHELXS-97 (Sheldrick, 1997)'
_diffrn_ambient_temperature 296(2)
_diffrn_measured_fraction_theta_full 1.000
_diffrn_measured_fraction_theta_max 1.000
_diffrn_measurement_device_type 'CCD area detector'
_diffrn_measurement_method 'phi and omega scans'
_diffrn_radiation_monochromator graphite
_diffrn_radiation_source 'fine-focus sealed tube'
_diffrn_radiation_type MoK\a
_diffrn_radiation_wavelength 0.71073
_diffrn_reflns_av_R_equivalents 0.0303
_diffrn_reflns_av_sigmaI/netI 0.0255
_diffrn_reflns_limit_h_max 8
_diffrn_reflns_limit_h_min -8
_diffrn_reflns_limit_k_max 17
_diffrn_reflns_limit_k_min -17
_diffrn_reflns_limit_l_max 25
_diffrn_reflns_limit_l_min -24
_diffrn_reflns_number 16531
_diffrn_reflns_theta_full 25.00
_diffrn_reflns_theta_max 25.00
_diffrn_reflns_theta_min 1.69
_diffrn_standards_decay_% 1
_exptl_absorpt_coefficient_mu 0.109
_exptl_absorpt_correction_T_max 0.9859
_exptl_absorpt_correction_T_min 0.9710
_exptl_absorpt_correction_type multi-scan
_exptl_absorpt_process_details 'SADABS (Sheldrick, 1999)'
_exptl_crystal_colour Colorless
_exptl_crystal_density_diffrn 1.399
_exptl_crystal_density_meas 0
_exptl_crystal_description Parallalepiped
_exptl_crystal_F_000 976
_exptl_crystal_size_max 0.27
_exptl_crystal_size_mid 0.20
_exptl_crystal_size_min 0.13
_refine_diff_density_max 0.180
_refine_diff_density_min -0.141
_refine_diff_density_rms 0.033
_refine_ls_abs_structure_details 'Flack H D (1983), Acta Cryst. A39, 876-881'
_refine_ls_abs_structure_Flack 0.4(12)
_refine_ls_extinction_method none
_refine_ls_goodness_of_fit_ref 1.173
_refine_ls_hydrogen_treatment constr
_refine_ls_matrix_type full
_refine_ls_number_parameters 308
_refine_ls_number_reflns 3923
_refine_ls_number_restraints 0
_refine_ls_restrained_S_all 1.173
_refine_ls_R_factor_all 0.0479
_refine_ls_R_factor_gt 0.0450
_refine_ls_shift/su_max 0.004
_refine_ls_shift/su_mean 0.001
_refine_ls_structure_factor_coef Fsqd
_refine_ls_weighting_details 'calc w=1/[\s^2^(Fo^2^)+(0.0430P)^2^+0.4000P] where P=(Fo^2^+2Fc^2^)/3'
_refine_ls_weighting_scheme calc
_refine_ls_wR_factor_gt 0.1039
_refine_ls_wR_factor_ref 0.1053
_reflns_number_gt 3737
_reflns_number_total 3923
_reflns_threshold_expression >2sigma(I)
_cod_data_source_file ja802805c-file007.cif
_cod_data_source_block dasa
_cod_database_code 4108203

loop_
_symmetry_equiv_pos_as_xyz
'x, y, z'
'-x+1/2, -y, z+1/2'
'-x, y+1/2, -z+1/2'
'x+1/2, -y+1/2, -z'

loop_
_atom_site_label
_atom_site_type_symbol
_atom_site_fract_x
_atom_site_fract_y
_atom_site_fract_z
_atom_site_U_iso_or_equiv
_atom_site_adp_type
_atom_site_occupancy
_atom_site_symmetry_multiplicity
_atom_site_calc_flag
_atom_site_refinement_flags
O1 O -0.1311(4) 0.42638(16) 0.61835(9) 0.0806(7) Uani 1 1 d .
O2 O -0.1635(4) 0.29917(15) 0.56823(9) 0.0836(7) Uani 1 1 d .
O3 O 0.1034(5) 0.69293(14) 0.51050(11) 0.1004(10) Uani 1 1 d .
O4 O 0.1688(4) 0.68528(14) 0.41238(11) 0.0862(8) Uani 1 1 d .
O5 O -0.0635(3) 0.29068(13) 0.33899(8) 0.0641(5) Uani 1 1 d .
O6 O 0.1486(2) 0.39229(11) 0.30425(7) 0.0465(4) Uani 1 1 d .
O7 O 0.2865(3) 0.50612(13) 0.21376(9) 0.0639(5) Uani 1 1 d .
O8 O 0.3632(2) 0.38161(11) 0.15883(8) 0.0477(4) Uani 1 1 d .
O9 O 0.2948(3) 0.08736(11) 0.15821(8) 0.0490(4) Uani 1 1 d .
N1 N -0.1174(4) 0.38020(17) 0.57142(10) 0.0611(6) Uani 1 1 d .
N2 N 0.1157(4) 0.65145(16) 0.46141(12) 0.0631(7) Uani 1 1 d .
C1 C -0.0395(4) 0.37319(17) 0.45941(11) 0.0449(6) Uani 1 1 d .
H1 H -0.0781 0.3123 0.4591 0.054 Uiso 1 1 calc R
C2 C -0.0475(4) 0.42363(18) 0.51388(11) 0.0456(6) Uani 1 1 d .
C3 C 0.0043(4) 0.51460(18) 0.51606(11) 0.0485(6) Uani 1 1 d .
H3 H -0.0023 0.5481 0.5532 0.058 Uiso 1 1 calc R
C4 C 0.0663(4) 0.55380(16) 0.46101(11) 0.0442(6) Uani 1 1 d .
C5 C 0.0797(3) 0.50562(17) 0.40544(10) 0.0419(5) Uani 1 1 d .
H5 H 0.1233 0.5338 0.3691 0.050 Uiso 1 1 calc R
C6 C 0.0263(3) 0.41358(16) 0.40509(10) 0.0405(5) Uani 1 1 d .
C7 C 0.0298(4) 0.35700(17) 0.34669(11) 0.0443(6) Uani 1 1 d .
C8 C 0.1530(3) 0.35657(16) 0.24104(10) 0.0404(5) Uani 1 1 d .
C9 C 0.2729(3) 0.42606(17) 0.20478(11) 0.0439(6) Uani 1 1 d .
C10 C 0.3223(4) 0.28375(15) 0.16228(11) 0.0448(6) Uani 1 1 d .
H10A H 0.4325 0.2480 0.1522 0.054 Uiso 1 1 calc R
H10B H 0.2238 0.2676 0.1330 0.054 Uiso 1 1 calc R
C11 C 0.2602(3) 0.26566(16) 0.23009(10) 0.0413(5) Uani 1 1 d .
C12 C -0.0334(4) 0.36034(16) 0.21230(11) 0.0442(6) Uani 1 1 d .
C13 C -0.1746(4) 0.3701(2) 0.18484(13) 0.0619(8) Uani 1 1 d .
H13 H -0.2861 0.3779 0.1631 0.074 Uiso 1 1 calc R
C14 C 0.4295(4) 0.26357(19) 0.27344(12) 0.0558(7) Uani 1 1 d .
H14A H 0.3892 0.2532 0.3159 0.067 Uiso 1 1 calc R
H14B H 0.4940 0.3211 0.2710 0.067 Uiso 1 1 calc R
H14C H 0.5117 0.2151 0.2607 0.067 Uiso 1 1 calc R
C15 C 0.1398(4) 0.17899(16) 0.23577(12) 0.0487(6) Uani 1 1 d .
H15A H 0.0894 0.1762 0.2780 0.058 Uiso 1 1 calc R
H15B H 0.0354 0.1844 0.2070 0.058 Uiso 1 1 calc R
C16 C 0.2400(4) 0.09008(17) 0.22231(12) 0.0548(7) Uani 1 1 d .
H16A H 0.3492 0.0851 0.2490 0.066 Uiso 1 1 calc R
H16B H 0.1583 0.0388 0.2314 0.066 Uiso 1 1 calc R
C17 C 0.4054(4) 0.01013(17) 0.14469(11) 0.0490(6) Uani 1 1 d .
H17A H 0.3409 -0.0449 0.1582 0.059 Uiso 1 1 calc R
H17B H 0.5218 0.0141 0.1678 0.059 Uiso 1 1 calc R
C18 C 0.4459(3) 0.00414(17) 0.07546(11) 0.0448(5) Uani 1 1 d .
C19 C 0.4323(4) 0.07899(17) 0.03625(12) 0.0491(6) Uani 1 1 d .
H19 H 0.3949 0.1352 0.0527 0.059 Uiso 1 1 calc R
C20 C 0.4733(4) 0.0721(2) -0.02702(13) 0.0607(7) Uani 1 1 d .
H20 H 0.4631 0.1232 -0.0529 0.073 Uiso 1 1 calc R
C21 C 0.5293(4) -0.0103(2) -0.05153(13) 0.0656(8) Uani 1 1 d .
H21 H 0.5565 -0.0154 -0.0941 0.079 Uiso 1 1 calc R
C22 C 0.5448(4) -0.0854(2) -0.01297(15) 0.0635(8) Uani 1 1 d .
H22 H 0.5849 -0.1410 -0.0295 0.076 Uiso 1 1 calc R
C23 C 0.5018(4) -0.07899(18) 0.04977(13) 0.0540(7) Uani 1 1 d .
H23 H 0.5102 -0.1306 0.0752 0.065 Uiso 1 1 calc R

loop_
_atom_site_aniso_label
_atom_site_aniso_U_11
_atom_site_aniso_U_22
_atom_site_aniso_U_33
_atom_site_aniso_U_23
_atom_site_aniso_U_13
_atom_site_aniso_U_12
O1 0.122(2) 0.0886(15) 0.0314(10) -0.0073(10) 0.0080(12) 0.0026(15)
O2 0.139(2) 0.0604(13) 0.0516(12) 0.0111(10) 0.0160(14) 0.0008(14)
O3 0.185(3) 0.0478(12) 0.0680(14) -0.0225(11) -0.0075(17) 0.0072(16)
O4 0.142(2) 0.0516(11) 0.0652(13) 0.0114(11) -0.0136(15) -0.0110(13)
O5 0.0809(14) 0.0633(12) 0.0480(10) -0.0172(9) 0.0149(10) -0.0263(11)
O6 0.0558(10) 0.0516(9) 0.0323(8) -0.0109(7) 0.0056(8) -0.0102(8)
O7 0.0882(15) 0.0407(10) 0.0629(12) -0.0024(9) 0.0114(11) -0.0121(10)
O8 0.0595(10) 0.0464(9) 0.0370(9) 0.0025(7) 0.0094(8) -0.0069(8)
O9 0.0661(11) 0.0422(9) 0.0385(9) 0.0002(7) 0.0001(8) 0.0103(8)
N1 0.0863(17) 0.0636(15) 0.0333(12) 0.0049(11) 0.0006(11) 0.0159(14)
N2 0.095(2) 0.0419(12) 0.0521(14) -0.0011(11) -0.0132(14) 0.0113(13)
C1 0.0534(14) 0.0422(13) 0.0393(13) -0.0017(10) -0.0008(12) 0.0007(12)
C2 0.0561(14) 0.0486(13) 0.0319(12) 0.0008(10) -0.0016(11) 0.0099(13)
C3 0.0630(16) 0.0502(15) 0.0323(12) -0.0098(11) -0.0052(11) 0.0142(13)
C4 0.0524(14) 0.0388(12) 0.0414(13) -0.0028(10) -0.0086(11) 0.0095(11)
C5 0.0445(13) 0.0489(13) 0.0322(11) 0.0009(10) -0.0012(10) 0.0019(12)
C6 0.0439(12) 0.0447(13) 0.0329(12) -0.0028(10) -0.0006(10) 0.0051(11)
C7 0.0493(14) 0.0489(14) 0.0348(13) -0.0044(11) 0.0042(11) -0.0002(12)
C8 0.0490(13) 0.0452(13) 0.0270(11) -0.0048(10) 0.0009(10) -0.0060(11)
C9 0.0490(14) 0.0471(14) 0.0356(12) -0.0004(11) -0.0005(11) -0.0041(12)
C10 0.0562(15) 0.0417(13) 0.0365(12) -0.0044(10) 0.0072(12) -0.0036(11)
C11 0.0512(14) 0.0439(12) 0.0287(11) -0.0027(10) 0.0032(11) -0.0040(11)
C12 0.0533(15) 0.0435(13) 0.0357(13) -0.0058(10) 0.0058(12) -0.0018(11)
C13 0.0519(16) 0.079(2) 0.0549(17) 0.0040(15) -0.0047(14) -0.0005(15)
C14 0.0616(17) 0.0592(16) 0.0467(14) 0.0048(13) 0.0004(13) 0.0044(14)
C15 0.0600(16) 0.0450(14) 0.0410(13) -0.0027(11) 0.0128(13) -0.0063(12)
C16 0.0804(19) 0.0408(13) 0.0431(14) 0.0046(11) 0.0056(13) -0.0055(13)
C17 0.0527(15) 0.0439(13) 0.0503(14) 0.0015(12) -0.0050(12) 0.0061(12)
C18 0.0424(12) 0.0405(12) 0.0515(14) -0.0024(11) -0.0042(12) 0.0017(11)
C19 0.0565(15) 0.0400(13) 0.0507(15) -0.0021(11) 0.0014(12) 0.0026(13)
C20 0.0741(19) 0.0584(16) 0.0496(16) 0.0032(13) 0.0055(14) -0.0066(16)
C21 0.073(2) 0.074(2) 0.0499(16) -0.0147(15) 0.0097(15) -0.0075(17)
C22 0.0646(17) 0.0519(16) 0.074(2) -0.0205(15) 0.0066(16) 0.0017(15)
C23 0.0549(15) 0.0416(13) 0.0654(18) -0.0019(13) 0.0018(13) 0.0034(12)

loop_
_atom_type_symbol
_atom_type_description
_atom_type_scat_dispersion_real
_atom_type_scat_dispersion_imag
_atom_type_scat_source
C C 0.0033 0.0016 'International Tables Vol C Tables 4.2.6.8 and 6.1.1.4'
H H 0.0000 0.0000 'International Tables Vol C Tables 4.2.6.8 and 6.1.1.4'
N N 0.0061 0.0033 'International Tables Vol C Tables 4.2.6.8 and 6.1.1.4'
O O 0.0106 0.0060 'International Tables Vol C Tables 4.2.6.8 and 6.1.1.4'

loop_
_geom_angle_atom_site_label_1
_geom_angle_atom_site_label_2
_geom_angle_atom_site_label_3
_geom_angle
C7 O6 C8 120.13(18)
C9 O8 C10 109.86(18)
C17 O9 C16 112.00(18)
O1 N1 O2 124.0(3)
O1 N1 C2 118.5(2)
O2 N1 C2 117.5(2)
O3 N2 O4 124.1(3)
O3 N2 C4 118.2(2)
O4 N2 C4 117.7(2)
C2 C1 C6 119.5(2)
C1 C2 C3 122.2(2)
C1 C2 N1 119.1(2)
C3 C2 N1 118.7(2)
C4 C3 C2 117.3(2)
C3 C4 C5 122.7(2)
C3 C4 N2 118.4(2)
C5 C4 N2 118.9(2)
C4 C5 C6 118.4(2)
C1 C6 C5 120.0(2)
C1 C6 C7 117.8(2)
C5 C6 C7 122.1(2)
O5 C7 O6 125.2(2)
O5 C7 C6 123.8(2)
O6 C7 C6 111.0(2)
O6 C8 C12 110.7(2)
O6 C8 C9 104.01(18)
C12 C8 C9 105.95(19)
O6 C8 C11 117.38(19)
C12 C8 C11 114.82(19)
C9 C8 C11 102.23(19)
O7 C9 O8 123.6(2)
O7 C9 C8 127.9(2)
O8 C9 C8 108.50(19)
O8 C10 C11 105.90(18)
C14 C11 C10 110.0(2)
C14 C11 C15 112.5(2)
C10 C11 C15 112.28(19)
C14 C11 C8 108.70(19)
C10 C11 C8 97.94(18)
C15 C11 C8 114.5(2)
C13 C12 C8 172.8(3)
C16 C15 C11 115.1(2)
O9 C16 C15 109.7(2)
O9 C17 C18 110.82(19)
C19 C18 C23 118.3(2)
C19 C18 C17 122.2(2)
C23 C18 C17 119.5(2)
C18 C19 C20 121.1(2)
C21 C20 C19 119.8(3)
C20 C21 C22 119.7(3)
C23 C22 C21 120.6(3)
C22 C23 C18 120.4(3)

loop_
_geom_bond_atom_site_label_1
_geom_bond_atom_site_label_2
_geom_bond_distance
O1 N1 1.209(3)
O2 N1 1.229(3)
O3 N2 1.210(3)
O4 N2 1.215(3)
O5 C7 1.187(3)
O6 C7 1.344(3)
O6 C8 1.443(3)
O7 C9 1.187(3)
O8 C9 1.340(3)
O8 C10 1.459(3)
O9 C17 1.407(3)
O9 C16 1.420(3)
N1 C2 1.467(3)
N2 C4 1.468(3)
C1 C2 1.374(3)
C1 C6 1.380(3)
C2 C3 1.379(4)
C3 C4 1.377(3)
C4 C5 1.379(3)
C5 C6 1.396(3)
C6 C7 1.492(3)
C8 C12 1.471(4)
C8 C9 1.536(3)
C8 C11 1.550(3)
C10 C11 1.533(3)
C11 C14 1.524(4)
C11 C15 1.535(3)
C12 C13 1.177(4)
C15 C16 1.510(4)
C17 C18 1.504(3)
C18 C19 1.377(3)
C18 C23 1.389(3)
C19 C20 1.382(4)
C20 C21 1.371(4)
C21 C22 1.372(4)
C22 C23 1.373(4)

loop_
_geom_torsion_atom_site_label_1
_geom_torsion_atom_site_label_2
_geom_torsion_atom_site_label_3
_geom_torsion_atom_site_label_4
_geom_torsion
C6 C1 C2 C3 1.5(4)
C6 C1 C2 N1 -179.9(2)
O1 N1 C2 C1 -176.9(3)
O2 N1 C2 C1 1.1(4)
O1 N1 C2 C3 1.7(4)
O2 N1 C2 C3 179.7(3)
C1 C2 C3 C4 -0.3(4)
N1 C2 C3 C4 -178.9(2)
C2 C3 C4 C5 -0.8(4)
C2 C3 C4 N2 177.7(2)
O3 N2 C4 C3 1.5(4)
O4 N2 C4 C3 -179.4(3)
O3 N2 C4 C5 -180.0(3)
O4 N2 C4 C5 -0.9(4)
C3 C4 C5 C6 0.6(4)
N2 C4 C5 C6 -177.8(2)
C2 C1 C6 C5 -1.6(4)
C2 C1 C6 C7 -179.0(2)
C4 C5 C6 C1 0.5(3)
C4 C5 C6 C7 177.8(2)
C8 O6 C7 O5 8.0(4)
C8 O6 C7 C6 -170.7(2)
C1 C6 C7 O5 21.4(4)
C5 C6 C7 O5 -156.0(3)
C1 C6 C7 O6 -159.9(2)
C5 C6 C7 O6 22.7(3)
C7 O6 C8 C12 55.3(3)
C7 O6 C8 C9 168.8(2)
C7 O6 C8 C11 -79.2(3)
C10 O8 C9 O7 177.7(2)
C10 O8 C9 C8 -3.0(3)
O6 C8 C9 O7 -31.6(3)
C12 C8 C9 O7 85.2(3)
C11 C8 C9 O7 -154.3(3)
O6 C8 C9 O8 149.02(19)
C12 C8 C9 O8 -94.2(2)
C11 C8 C9 O8 26.4(2)
C9 O8 C10 C11 -22.3(3)
O8 C10 C11 C14 -77.0(3)
O8 C10 C11 C15 156.9(2)
O8 C10 C11 C8 36.3(2)
O6 C8 C11 C14 -35.3(3)
C12 C8 C11 C14 -168.0(2)
C9 C8 C11 C14 77.8(2)
O6 C8 C11 C10 -149.6(2)
C12 C8 C11 C10 77.7(2)
C9 C8 C11 C10 -36.5(2)
O6 C8 C11 C15 91.5(3)
C12 C8 C11 C15 -41.3(3)
C9 C8 C11 C15 -155.47(19)
O6 C8 C12 C13 114(2)
C9 C8 C12 C13 2(2)
C11 C8 C12 C13 -110(2)
C14 C11 C15 C16 -57.9(3)
C10 C11 C15 C16 66.8(3)
C8 C11 C15 C16 177.3(2)
C17 O9 C16 C15 173.9(2)
C11 C15 C16 O9 -65.6(3)
C16 O9 C17 C18 174.5(2)
O9 C17 C18 C19 20.6(3)
O9 C17 C18 C23 -160.5(2)
C23 C18 C19 C20 -0.1(4)
C17 C18 C19 C20 178.9(3)
C18 C19 C20 C21 -0.2(4)
C19 C20 C21 C22 -0.3(5)
C20 C21 C22 C23 1.1(5)
C21 C22 C23 C18 -1.5(4)
C19 C18 C23 C22 0.9(4)
C17 C18 C23 C22 -178.1(3)
